data_9005043
loop_
_publ_author_name
'Balic-Zunic T'
'Scavnicar, S.'
'Molin, G.'

_publ_section_title
;
 Crystal structure of prehnite from Komiza
;
_journal_name_full 'European Journal of Mineralogy'
_journal_page_first 731
_journal_page_last 734
_journal_paper_doi 10.1127/ejm/2/5/0731
_journal_volume 2
_journal_year 1990
_chemical_compound_source Komiza
_chemical_formula_sum 'Al1.83 Ca2 Fe0.17 H2 O12 Si3'
_chemical_name_mineral Prehnite
_space_group_IT_number 28
_symmetry_space_group_name_Hall 'P -2c 2'
_symmetry_space_group_name_H-M 'P 2 c m'
_cell_angle_alpha 90
_cell_angle_beta 90
_cell_angle_gamma 90
_cell_formula_units_Z 2
_cell_length_a 4.646
_cell_length_b 5.491
_cell_length_c 18.52
_cell_volume 472.467
_database_code_amcsd 0006388
_exptl_crystal_density_diffrn 2.933
_cod_depositor_comments
;
 Adding the _atom_site_type_symbol data item and marking attached
 hydrogen atoms.

 Antanas Vaitkus,
 2017-05-12

    Changing _atom_site_aniso_label values 'OH1' and 'OH2' to
    'O-H1' and 'O-H2' respectively, to match labels given in
    _atom_site_label data item.

    Andrius Merkys
    2017-05-11
;
_cod_original_formula_sum 'Ca2 Si3 Al1.83 Fe.17 O12 H2'
_cod_database_code 9005043

loop_
_space_group_symop_operation_xyz
x,y,z
x,-y,1/2+z
x,y,1/2-z
x,-y,-z

loop_
_atom_site_aniso_label
_atom_site_aniso_U_11
_atom_site_aniso_U_22
_atom_site_aniso_U_33
_atom_site_aniso_U_12
_atom_site_aniso_U_13
_atom_site_aniso_U_23
Ca 0.02900 0.01320 0.02910 0.00040 0.00000 0.00100
Si1 0.02500 0.00900 0.02600 0.00000 0.00000 0.00100
Si2 0.02250 0.01090 0.02810 0.00050 0.00300 0.00000
Al1 0.02300 0.01000 0.03100 0.00000 0.00000 0.00100
Al2 0.02300 0.01200 0.03200 -0.00300 0.00000 0.00000
Fe2 0.02300 0.01200 0.03200 -0.00300 0.00000 0.00000
O1 0.03100 0.01500 0.03200 0.00000 -0.00400 0.00000
O2 0.03300 0.01800 0.04700 0.00200 -0.00100 0.00000
O3 0.01600 0.01300 0.02300 -0.00100 -0.00500 -0.00300
O4 0.01700 0.01600 0.01600 0.00300 0.00600 0.00100
O5 0.04000 0.00900 0.05500 0.00000 0.00700 -0.00400
O-H1 0.03500 0.01800 0.02200 -0.00400 0.00000 0.00000
O-H2 0.02200 0.00200 0.04100 0.00300 0.00000 0.00000

loop_
_atom_site_label
_atom_site_type_symbol
_atom_site_fract_x
_atom_site_fract_y
_atom_site_fract_z
_atom_site_occupancy
_atom_site_U_iso_or_equiv
_atom_site_attached_hydrogens
Ca Ca 0.00000 0.76010 0.15070 1.00000 0.02406 0
Si1 Si 0.79900 0.50000 0.00000 1.00000 0.02026 0
Si2 Si 0.49000 0.25090 0.13020 1.00000 0.02026 0
Al1 Al 0.17900 0.00000 0.00000 1.00000 0.02153 0
Al2 Al -0.00200 0.26280 0.25000 0.83000 0.02280 0
Fe2 Fe -0.00200 0.26280 0.25000 0.17000 0.02280 0
O1 O -0.01800 0.73900 0.01960 1.00000 0.02660 0
O2 O 0.61100 0.45900 0.07300 1.00000 0.03293 0
O3 O 0.35000 0.03200 0.08250 1.00000 0.01773 0
O4 O 0.24500 0.39200 0.17580 1.00000 0.01646 0
O5 O 0.74500 0.13000 0.17660 1.00000 0.03420 0
O-H1 O 0.20600 0.96000 0.25000 1.00000 0.02533 1
O-H2 O 0.79000 0.56500 0.25000 1.00000 0.02153 1

loop_
_cod_related_entry_id
_cod_related_entry_database
_cod_related_entry_code
1 AMCSD 0006388
